data_7008143
loop_
_publ_author_name
'Shukla, Piyush'
'Cowley, Alan H.'
'Jones, Jamie N.'
'Gordon, John C.'
'Scott, Brian L.'

_publ_section_title
;
 Fluoroaryl-substituted aminoalane dimers: syntheses and structures.
;
_journal_issue 6
_journal_name_full 'Dalton transactions (Cambridge, England : 2003)'
_journal_page_first 1019
_journal_page_last 1022
_journal_paper_doi 10.1039/b417652a
_journal_year 2005
_chemical_formula_sum 'C23 H22 Al2 F10 N2'
_chemical_formula_weight 570.39
_chemical_name_systematic
;
?
;
_space_group_IT_number 2
_symmetry_space_group_name_Hall '-P 1'
_symmetry_space_group_name_H-M 'P -1'
_atom_sites_solution_hydrogens geom
_atom_sites_solution_primary direct
_atom_sites_solution_secondary difmap
_audit_creation_method SHELXL-97
_cell_angle_alpha 75.731(4)
_cell_angle_beta 88.946(4)
_cell_angle_gamma 82.922(4)
_cell_formula_units_Z 2
_cell_length_a 7.7217(18)
_cell_length_b 9.699(2)
_cell_length_c 17.933(4)
_cell_measurement_temperature 293(2)
_cell_volume 1291.6(5)
_computing_structure_refinement 'SHELXL-97 (Sheldrick, 1997)'
_computing_structure_solution 'SHELXS-97 (Sheldrick, 1990)'
_diffrn_ambient_temperature 293(2)
_diffrn_measured_fraction_theta_full 0.917
_diffrn_measured_fraction_theta_max 0.917
_diffrn_radiation_monochromator graphite
_diffrn_radiation_source 'fine-focus sealed tube'
_diffrn_radiation_type MoK\a
_diffrn_radiation_wavelength 0.71073
_diffrn_reflns_av_R_equivalents 0.0190
_diffrn_reflns_av_sigmaI/netI 0.0250
_diffrn_reflns_limit_h_max 9
_diffrn_reflns_limit_h_min -9
_diffrn_reflns_limit_k_max 11
_diffrn_reflns_limit_k_min -10
_diffrn_reflns_limit_l_max 19
_diffrn_reflns_limit_l_min -21
_diffrn_reflns_number 8310
_diffrn_reflns_theta_full 25.35
_diffrn_reflns_theta_max 25.35
_diffrn_reflns_theta_min 1.17
_exptl_absorpt_coefficient_mu 0.200
_exptl_absorpt_correction_T_max 0.9462
_exptl_absorpt_correction_T_min 0.9388
_exptl_absorpt_correction_type none
_exptl_crystal_density_diffrn 1.467
_exptl_crystal_density_method 'not measured'
_exptl_crystal_F_000 580
_exptl_crystal_size_max 0.32
_exptl_crystal_size_mid 0.28
_exptl_crystal_size_min 0.28
_refine_diff_density_max 0.310
_refine_diff_density_min -0.258
_refine_diff_density_rms 0.047
_refine_ls_extinction_method none
_refine_ls_goodness_of_fit_ref 1.433
_refine_ls_hydrogen_treatment mixed
_refine_ls_matrix_type full
_refine_ls_number_parameters 340
_refine_ls_number_reflns 4340
_refine_ls_number_restraints 0
_refine_ls_restrained_S_all 1.433
_refine_ls_R_factor_all 0.0613
_refine_ls_R_factor_gt 0.0490
_refine_ls_shift/su_max 0.000
_refine_ls_shift/su_mean 0.000
_refine_ls_structure_factor_coef Fsqd
_refine_ls_weighting_details 'calc w=1/[\s^2^(Fo^2^)+(0.0616P)^2^+0.0000P] where P=(Fo^2^+2Fc^2^)/3'
_refine_ls_weighting_scheme calc
_refine_ls_wR_factor_gt 0.1282
_refine_ls_wR_factor_ref 0.1322
_reflns_number_gt 3577
_reflns_number_total 4340
_reflns_threshold_expression >2sigma(I)
_cod_data_source_file b417652a.txt
_cod_data_source_block ccd515
_cod_database_code 7008143

loop_
_symmetry_equiv_pos_as_xyz
'x, y, z'
'-x, -y, -z'

loop_
_atom_site_label
_atom_site_type_symbol
_atom_site_fract_x
_atom_site_fract_y
_atom_site_fract_z
_atom_site_U_iso_or_equiv
_atom_site_adp_type
_atom_site_occupancy
_atom_site_symmetry_multiplicity
_atom_site_calc_flag
_atom_site_refinement_flags
_atom_site_disorder_assembly
_atom_site_disorder_group
Al1 Al 0.49851(10) 0.45011(8) 0.35007(4) 0.0333(2) Uani 1 1 d . . .
Al2 Al 0.51359(10) 0.35460(8) 0.20912(4) 0.0324(2) Uani 1 1 d . . .
N1 N 0.5116(3) 0.2613(2) 0.32167(12) 0.0310(5) Uani 1 1 d . . .
N2 N 0.4387(3) 0.5363(2) 0.23903(11) 0.0322(5) Uani 1 1 d . . .
F1 F 0.62300(18) -0.01320(16) 0.41184(8) 0.0426(4) Uani 1 1 d . . .
F2 F 0.3994(2) -0.19896(16) 0.47694(9) 0.0537(4) Uani 1 1 d . . .
F3 F 0.0478(2) -0.12532(19) 0.45310(10) 0.0626(5) Uani 1 1 d . . .
F4 F -0.07312(19) 0.1376(2) 0.36466(11) 0.0602(5) Uani 1 1 d . . .
F5 F 0.15029(18) 0.32638(16) 0.30153(9) 0.0457(4) Uani 1 1 d . . .
F6 F 0.4800(2) 0.75269(16) 0.31399(8) 0.0467(4) Uani 1 1 d . . .
F7 F 0.6082(2) 0.99752(17) 0.24405(9) 0.0497(4) Uani 1 1 d . . .
F8 F 0.6830(2) 1.05235(16) 0.09144(9) 0.0492(4) Uani 1 1 d . . .
F9 F 0.6368(2) 0.85689(17) 0.01076(8) 0.0501(4) Uani 1 1 d . . .
F10 F 0.5141(2) 0.60852(17) 0.08117(8) 0.0477(4) Uani 1 1 d . . .
C1 C 0.7399(3) 0.4729(3) 0.36966(15) 0.0425(6) Uani 1 1 d . . .
H1A H 0.8112 0.4559 0.3276 0.064 Uiso 1 1 calc R . .
H1B H 0.7814 0.4055 0.4164 0.064 Uiso 1 1 calc R . .
H1C H 0.7459 0.5686 0.3745 0.064 Uiso 1 1 calc R . .
C2 C 0.3073(4) 0.4738(3) 0.41960(16) 0.0494(7) Uani 1 1 d . . .
H2A H 0.2011 0.4568 0.3983 0.074 Uiso 1 1 calc R . .
H2B H 0.2949 0.5697 0.4264 0.074 Uiso 1 1 calc R . .
H2C H 0.3314 0.4067 0.4685 0.074 Uiso 1 1 calc R . .
C3 C 0.7595(3) 0.3387(3) 0.18061(16) 0.0429(7) Uani 1 1 d . . .
H3A H 0.8263 0.3722 0.2157 0.064 Uiso 1 1 calc R . .
H3B H 0.7719 0.3957 0.1293 0.064 Uiso 1 1 calc R . .
H3C H 0.8012 0.2403 0.1829 0.064 Uiso 1 1 calc R . .
C4 C 0.3381(4) 0.2971(3) 0.15042(16) 0.0476(7) Uani 1 1 d . . .
H4A H 0.2255 0.3127 0.1726 0.071 Uiso 1 1 calc R . .
H4B H 0.3654 0.1973 0.1516 0.071 Uiso 1 1 calc R . .
H4C H 0.3367 0.3529 0.0981 0.071 Uiso 1 1 calc R . .
C5 C 0.3935(3) 0.1618(3) 0.35471(13) 0.0300(5) Uani 1 1 d . . .
C6 C 0.4499(3) 0.0256(3) 0.39984(13) 0.0331(6) Uani 1 1 d . . .
C7 C 0.3369(4) -0.0703(3) 0.43263(14) 0.0385(6) Uani 1 1 d . . .
C8 C 0.1599(3) -0.0335(3) 0.42140(15) 0.0417(6) Uani 1 1 d . . .
C9 C 0.0992(3) 0.1011(3) 0.37663(15) 0.0416(7) Uani 1 1 d . . .
C10 C 0.2140(3) 0.1954(3) 0.34420(14) 0.0358(6) Uani 1 1 d . . .
C11 C 0.5008(3) 0.6694(3) 0.20062(14) 0.0322(6) Uani 1 1 d . . .
C12 C 0.5219(3) 0.7740(3) 0.23888(13) 0.0339(6) Uani 1 1 d . . .
C13 C 0.5849(3) 0.9012(3) 0.20380(14) 0.0364(6) Uani 1 1 d . . .
C14 C 0.6234(3) 0.9292(3) 0.12603(14) 0.0363(6) Uani 1 1 d . . .
C15 C 0.6000(3) 0.8299(3) 0.08623(14) 0.0361(6) Uani 1 1 d . . .
C16 C 0.5392(3) 0.7022(3) 0.12266(14) 0.0341(6) Uani 1 1 d . . .
C17 C 0.0529(5) 0.6606(5) 0.0432(2) 0.0914(13) Uani 1 1 d . . .
H17A H 0.0182 0.5676 0.0653 0.137 Uiso 1 1 calc R . .
H17B H 0.1661 0.6500 0.0207 0.137 Uiso 1 1 calc R . .
H17C H -0.0301 0.7132 0.0041 0.137 Uiso 1 1 calc R . .
C18 C 0.0601(4) 0.7401(3) 0.10467(17) 0.0504(8) Uani 1 1 d . . .
C19 C 0.0172(4) 0.6781(3) 0.18037(19) 0.0561(9) Uani 1 1 d . . .
H19 H -0.0145 0.5858 0.1933 0.067 Uiso 1 1 calc R . .
C20 C 0.0218(4) 0.7534(5) 0.2362(2) 0.0674(10) Uani 1 1 d . . .
H20 H -0.0059 0.7111 0.2867 0.081 Uiso 1 1 calc R . .
C21 C 0.0670(5) 0.8905(5) 0.2178(2) 0.0794(12) Uani 1 1 d . . .
H21 H 0.0693 0.9413 0.2555 0.095 Uiso 1 1 calc R . .
C22 C 0.1083(4) 0.9510(4) 0.1435(3) 0.0721(11) Uani 1 1 d . . .
H22 H 0.1377 1.0441 0.1305 0.087 Uiso 1 1 calc R . .
C23 C 0.1069(4) 0.8772(3) 0.08854(19) 0.0560(8) Uani 1 1 d . . .
H23 H 0.1383 0.9200 0.0387 0.067 Uiso 1 1 calc R . .
HN2 H 0.329(5) 0.546(4) 0.239(2) 0.080 Uiso 1 1 d . . .
HN1 H 0.602(5) 0.222(4) 0.330(2) 0.080 Uiso 1 1 d . . .

loop_
_atom_site_aniso_label
_atom_site_aniso_U_11
_atom_site_aniso_U_22
_atom_site_aniso_U_33
_atom_site_aniso_U_23
_atom_site_aniso_U_13
_atom_site_aniso_U_12
Al1 0.0390(4) 0.0315(4) 0.0307(4) -0.0083(3) 0.0032(3) -0.0085(3)
Al2 0.0364(4) 0.0300(4) 0.0330(4) -0.0101(3) 0.0019(3) -0.0079(3)
N1 0.0284(10) 0.0277(12) 0.0368(11) -0.0061(9) 0.0011(9) -0.0061(9)
N2 0.0353(11) 0.0275(11) 0.0342(11) -0.0073(9) 0.0024(9) -0.0058(9)
F1 0.0386(8) 0.0400(9) 0.0454(8) -0.0045(7) -0.0045(6) -0.0018(7)
F2 0.0699(11) 0.0330(9) 0.0513(9) 0.0050(7) 0.0007(8) -0.0116(8)
F3 0.0619(11) 0.0571(11) 0.0693(12) -0.0052(9) 0.0180(9) -0.0325(9)
F4 0.0301(8) 0.0661(12) 0.0819(12) -0.0109(10) 0.0054(8) -0.0121(8)
F5 0.0368(8) 0.0376(9) 0.0568(10) -0.0022(7) -0.0032(7) -0.0003(7)
F6 0.0683(11) 0.0388(9) 0.0338(8) -0.0111(6) 0.0106(7) -0.0065(8)
F7 0.0728(11) 0.0328(9) 0.0489(9) -0.0178(7) 0.0067(8) -0.0129(8)
F8 0.0604(10) 0.0341(9) 0.0508(9) -0.0030(7) 0.0073(8) -0.0135(7)
F9 0.0692(11) 0.0490(10) 0.0304(8) -0.0046(7) 0.0060(7) -0.0123(8)
F10 0.0684(11) 0.0430(10) 0.0355(8) -0.0139(7) -0.0029(7) -0.0119(8)
C1 0.0483(16) 0.0425(16) 0.0396(14) -0.0111(12) -0.0007(12) -0.0142(12)
C2 0.0544(18) 0.0538(19) 0.0407(15) -0.0140(13) 0.0102(13) -0.0064(14)
C3 0.0431(15) 0.0431(17) 0.0443(15) -0.0129(12) 0.0094(12) -0.0098(12)
C4 0.0494(17) 0.0466(18) 0.0510(17) -0.0183(13) -0.0054(13) -0.0090(13)
C5 0.0338(13) 0.0287(13) 0.0295(12) -0.0094(10) 0.0038(10) -0.0078(10)
C6 0.0338(13) 0.0365(15) 0.0307(12) -0.0105(11) 0.0000(10) -0.0061(11)
C7 0.0549(16) 0.0299(15) 0.0304(13) -0.0053(11) 0.0028(11) -0.0085(12)
C8 0.0454(16) 0.0427(17) 0.0412(15) -0.0107(12) 0.0095(12) -0.0220(12)
C9 0.0326(14) 0.0479(17) 0.0458(15) -0.0129(13) 0.0061(11) -0.0088(12)
C10 0.0365(14) 0.0340(15) 0.0367(13) -0.0072(11) 0.0029(11) -0.0062(11)
C11 0.0307(13) 0.0287(14) 0.0352(13) -0.0050(10) -0.0011(10) -0.0016(10)
C12 0.0398(14) 0.0309(14) 0.0299(12) -0.0075(10) 0.0043(10) -0.0005(11)
C13 0.0441(15) 0.0262(14) 0.0393(14) -0.0102(11) -0.0017(11) -0.0011(11)
C14 0.0368(14) 0.0268(14) 0.0421(14) -0.0025(11) 0.0003(11) -0.0041(10)
C15 0.0411(14) 0.0331(15) 0.0319(13) -0.0045(11) 0.0007(11) -0.0026(11)
C16 0.0395(14) 0.0301(14) 0.0342(13) -0.0109(11) -0.0038(11) -0.0029(11)
C17 0.086(3) 0.097(3) 0.096(3) -0.046(3) -0.020(2) 0.016(2)
C18 0.0373(15) 0.0519(19) 0.0595(18) -0.0130(15) -0.0075(13) 0.0030(13)
C19 0.0405(16) 0.0467(19) 0.071(2) 0.0080(16) -0.0057(14) -0.0104(13)
C20 0.0462(18) 0.096(3) 0.053(2) -0.009(2) 0.0014(15) -0.0009(18)
C21 0.065(2) 0.097(3) 0.086(3) -0.047(3) -0.020(2) 0.005(2)
C22 0.059(2) 0.050(2) 0.106(3) -0.013(2) -0.017(2) -0.0123(16)
C23 0.0482(18) 0.052(2) 0.0579(19) 0.0064(16) 0.0008(14) -0.0096(14)

loop_
_atom_type_symbol
_atom_type_description
_atom_type_scat_dispersion_real
_atom_type_scat_dispersion_imag
_atom_type_scat_source
C C 0.0033 0.0016 'International Tables Vol C Tables 4.2.6.8 and 6.1.1.4'
H H 0.0000 0.0000 'International Tables Vol C Tables 4.2.6.8 and 6.1.1.4'
N N 0.0061 0.0033 'International Tables Vol C Tables 4.2.6.8 and 6.1.1.4'
F F 0.0171 0.0103 'International Tables Vol C Tables 4.2.6.8 and 6.1.1.4'
Al Al 0.0645 0.0514 'International Tables Vol C Tables 4.2.6.8 and 6.1.1.4'

loop_
_geom_angle_atom_site_label_1
_geom_angle_atom_site_label_2
_geom_angle_atom_site_label_3
_geom_angle
_geom_angle_site_symmetry_1
_geom_angle_site_symmetry_3
_geom_angle_publ_flag
C2 Al1 C1 124.14(13) . . ?
C2 Al1 N2 114.10(11) . . ?
C1 Al1 N2 109.52(10) . . ?
C2 Al1 N1 111.71(12) . . ?
C1 Al1 N1 105.03(11) . . ?
N2 Al1 N1 85.06(9) . . ?
C2 Al1 Al2 131.42(10) . . ?
C1 Al1 Al2 104.23(9) . . ?
N2 Al1 Al2 43.15(6) . . ?
N1 Al1 Al2 43.63(6) . . ?
C4 Al2 C3 121.16(13) . . ?
C4 Al2 N2 113.71(11) . . ?
C3 Al2 N2 111.80(11) . . ?
C4 Al2 N1 113.32(11) . . ?
C3 Al2 N1 105.21(10) . . ?
N2 Al2 N1 85.76(9) . . ?
C4 Al2 Al1 132.65(10) . . ?
C3 Al2 Al1 106.02(9) . . ?
N2 Al2 Al1 43.59(6) . . ?
N1 Al2 Al1 43.90(6) . . ?
C5 N1 Al2 122.77(16) . . ?
C5 N1 Al1 120.00(16) . . ?
Al2 N1 Al1 92.47(9) . . ?
C5 N1 F1 57.33(12) . . ?
Al2 N1 F1 134.52(10) . . ?
Al1 N1 F1 128.71(10) . . ?
C11 N2 Al2 122.26(16) . . ?
C11 N2 Al1 119.52(16) . . ?
Al2 N2 Al1 93.26(9) . . ?
C11 N2 F5 155.66(15) . . ?
Al2 N2 F5 73.03(7) . . ?
Al1 N2 F5 74.45(7) . . ?
C6 F1 N1 61.95(12) . . ?
C10 F5 N2 114.87(14) . . ?
C10 C5 C6 115.7(2) . . ?
C10 C5 N1 121.9(2) . . ?
C6 C5 N1 122.3(2) . . ?
F1 C6 C7 118.9(2) . . ?
F1 C6 C5 118.4(2) . . ?
C7 C6 C5 122.7(2) . . ?
F2 C7 C6 119.8(2) . . ?
F2 C7 C8 120.1(2) . . ?
C6 C7 C8 120.1(2) . . ?
F3 C8 C7 120.9(2) . . ?
F3 C8 C9 120.3(2) . . ?
C7 C8 C9 118.7(2) . . ?
F4 C9 C10 120.4(2) . . ?
F4 C9 C8 119.2(2) . . ?
C10 C9 C8 120.4(2) . . ?
F5 C10 C9 118.8(2) . . ?
F5 C10 C5 118.8(2) . . ?
C9 C10 C5 122.4(2) . . ?
C12 C11 C16 115.9(2) . . ?
C12 C11 N2 121.9(2) . . ?
C16 C11 N2 122.2(2) . . ?
F6 C12 C13 117.6(2) . . ?
F6 C12 C11 119.4(2) . . ?
C13 C12 C11 123.0(2) . . ?
F7 C13 C12 120.7(2) . . ?
F7 C13 C14 120.1(2) . . ?
C12 C13 C14 119.2(2) . . ?
F8 C14 C15 121.1(2) . . ?
F8 C14 C13 119.7(2) . . ?
C15 C14 C13 119.2(2) . . ?
F9 C15 C14 119.4(2) . . ?
F9 C15 C16 120.0(2) . . ?
C14 C15 C16 120.7(2) . . ?
F10 C16 C15 118.9(2) . . ?
F10 C16 C11 119.2(2) . . ?
C15 C16 C11 121.9(2) . . ?
C23 C18 C19 117.7(3) . . ?
C23 C18 C17 121.6(3) . . ?
C19 C18 C17 120.7(3) . . ?
C20 C19 C18 120.1(3) . . ?
C21 C20 C19 120.6(3) . . ?
C22 C21 C20 119.1(4) . . ?
C23 C22 C21 120.8(4) . . ?
C22 C23 C18 121.7(3) . . ?

loop_
_geom_bond_atom_site_label_1
_geom_bond_atom_site_label_2
_geom_bond_distance
_geom_bond_site_symmetry_2
_geom_bond_publ_flag
Al1 C2 1.944(3) . ?
Al1 C1 1.952(3) . ?
Al1 N2 1.999(2) . ?
Al1 N1 2.009(2) . ?
Al1 Al2 2.8944(12) . ?
Al2 C4 1.945(3) . ?
Al2 C3 1.955(3) . ?
Al2 N2 1.983(2) . ?
Al2 N1 1.999(2) . ?
N1 C5 1.424(3) . ?
N1 F1 2.794(2) . ?
N2 C11 1.440(3) . ?
N2 F5 3.203(3) . ?
F1 C6 1.349(3) . ?
F2 C7 1.341(3) . ?
F3 C8 1.337(3) . ?
F4 C9 1.341(3) . ?
F5 C10 1.350(3) . ?
F6 C12 1.351(3) . ?
F7 C13 1.343(3) . ?
F8 C14 1.336(3) . ?
F9 C15 1.346(3) . ?
F10 C16 1.341(3) . ?
C5 C10 1.390(3) . ?
C5 C6 1.391(3) . ?
C6 C7 1.373(4) . ?
C7 C8 1.375(4) . ?
C8 C9 1.383(4) . ?
C9 C10 1.371(4) . ?
C11 C12 1.384(4) . ?
C11 C16 1.390(3) . ?
C12 C13 1.381(4) . ?
C13 C14 1.387(4) . ?
C14 C15 1.362(4) . ?
C15 C16 1.383(4) . ?
C17 C18 1.499(5) . ?
C18 C23 1.381(4) . ?
C18 C19 1.394(4) . ?
C19 C20 1.380(5) . ?
C20 C21 1.375(6) . ?
C21 C22 1.367(5) . ?
C22 C23 1.354(5) . ?
